data_9017074
loop_
_publ_author_name
'Reznitskii, L.'
'Clark, C. M.'
'Hawthorne, F. C.'
'Grice, J. D.'
'Skogby, H.'
'Halenius, U.'
'Bosi, F.'

_publ_section_title
;
 Chromo-alumino-povondraite, NaCr3(Al4Mg2)(Si6O18)(BO3)3(OH)3O, a new mineral species
 of the tourmaline supergroup
;
_journal_name_full 'American Mineralogist'
_journal_page_first 1767
_journal_page_last 1773
_journal_volume 99
_journal_year 2014
_chemical_compound_source 'Sludyanka, Lake Baikal, Russia'
_chemical_formula_sum 'Al3.08 B3 Ca0.07 Cr3.47 F0.25 Fe0.01 H3.02 K0.02 Mg2.25 Na0.87 O30.75 Si5.96 V0.22'
_chemical_name_mineral Chromo-alumino-povondraite
_space_group_IT_number 160
_space_group_name_Hall 'R 3 -2"'
_space_group_name_H-M_alt 'R 3 m :H'
_symmetry_space_group_name_H-M 'R 3 m :H'
_cell_angle_alpha 90
_cell_angle_beta 90
_cell_angle_gamma 120
_cell_length_a 16.0277
_cell_length_b 16.0277
_cell_length_c 7.30850
_cell_volume 1625.928
_database_code_amcsd 0020335
_exptl_crystal_density_diffrn 3.227
_cod_data_source_file inputs/fixed/downloads/05/05795.cif
_cod_data_source_block 05795
_cod_original_sg_symbol_H-M 'R 3 m'
_cod_original_formula_sum 'Na.87 Ca.07 K.02 Cr3.47 Mg2.25 Al3.08 V.22 Fe.01 B3 Si5.96 O30.75 F.25 H3.02'
_cod_database_code 9017074

loop_
_space_group_symop_operation_xyz
x,y,z
2/3+x,1/3+y,1/3+z
1/3+x,2/3+y,2/3+z
x,x-y,z
2/3+x,1/3+x-y,1/3+z
1/3+x,2/3+x-y,2/3+z
-y,-x,z
2/3-y,1/3-x,1/3+z
1/3-y,2/3-x,2/3+z
-x+y,y,z
2/3-x+y,1/3+y,1/3+z
1/3-x+y,2/3+y,2/3+z
-y,x-y,z
2/3-y,1/3+x-y,1/3+z
1/3-y,2/3+x-y,2/3+z
-x+y,-x,z
2/3-x+y,1/3-x,1/3+z
1/3-x+y,2/3-x,2/3+z

loop_
_atom_site_aniso_label
_atom_site_aniso_U_11
_atom_site_aniso_U_22
_atom_site_aniso_U_33
_atom_site_aniso_U_12
_atom_site_aniso_U_13
_atom_site_aniso_U_23
NaX 0.02120 0.02120 0.01860 0.01060 0.00000 0.00000
CaX 0.02120 0.02120 0.01860 0.01060 0.00000 0.00000
KX 0.02120 0.02120 0.01860 0.01060 0.00000 0.00000
CrY 0.00518 0.00495 0.00650 0.00259 -0.00074 -0.00037
MgY 0.00518 0.00495 0.00650 0.00259 -0.00074 -0.00037
AlZ 0.00424 0.00464 0.00442 0.00207 0.00002 0.00026
MgZ 0.00424 0.00464 0.00442 0.00207 0.00002 0.00026
CrZ 0.00424 0.00464 0.00442 0.00207 0.00002 0.00026
VZ 0.00424 0.00464 0.00442 0.00207 0.00002 0.00026
FeZ 0.00424 0.00464 0.00442 0.00207 0.00002 0.00026
B 0.00650 0.00730 0.00830 0.00360 0.00030 0.00050
Si 0.00567 0.00524 0.00609 0.00266 -0.00042 -0.00050
Al 0.00567 0.00524 0.00609 0.00266 -0.00042 -0.00050
O1 0.00710 0.00710 0.00730 0.00350 0.00000 0.00000
F1 0.00710 0.00710 0.00730 0.00350 0.00000 0.00000
O-H1 0.00710 0.00710 0.00730 0.00350 0.00000 0.00000
O2 0.00660 0.00480 0.00830 0.00240 0.00029 0.00060
O3 0.01380 0.01280 0.00540 0.00690 0.00070 0.00036
O4 0.00850 0.01740 0.00870 0.00870 -0.00020 -0.00040
O5 0.01610 0.00790 0.00870 0.00810 0.00110 0.00050
O6 0.01040 0.00800 0.00550 0.00520 -0.00040 -0.00090
O7 0.00840 0.00720 0.00920 0.00150 -0.00240 -0.00050
O8 0.00550 0.00940 0.01730 0.00330 0.00100 0.00310

loop_
_atom_site_label
_atom_site_fract_x
_atom_site_fract_y
_atom_site_fract_z
_atom_site_occupancy
_atom_site_U_iso_or_equiv
_atom_site_type_symbol
_atom_site_attached_hydrogens
NaX 0.00000 0.00000 0.22801 0.87000 0.02030 Na 0
CaX 0.00000 0.00000 0.22801 0.07000 0.02030 Ca 0
KX 0.00000 0.00000 0.22801 0.02000 0.02030 K 0
CrY 0.12380 0.06190 0.63723 0.76333 0.00552 Cr 0
MgY 0.12380 0.06190 0.63723 0.23667 0.00552 Mg 0
AlZ 0.29790 0.26191 0.60938 0.50667 0.00450 Al 0
MgZ 0.29790 0.26191 0.60938 0.25667 0.00450 Mg 0
CrZ 0.29790 0.26191 0.60938 0.19667 0.00450 Cr 0
VZ 0.29790 0.26191 0.60938 0.03667 0.00450 V 0
FeZ 0.29790 0.26191 0.60938 0.00167 0.00450 Fe 0
B 0.10993 0.21986 0.45490 1.00000 0.00720 B 0
Si 0.19043 0.18870 0.00000 0.99333 0.00570 Si 0
Al 0.19043 0.18870 0.00000 0.00667 0.00570 Al 0
O1 0.00000 0.00000 0.76610 0.73000 0.00720 O 0
F1 0.00000 0.00000 0.76610 0.25000 0.00720 F 0
O-H1 0.00000 0.00000 0.76610 0.02000 0.00720 O 1
O2 0.06037 0.12074 0.48900 1.00000 0.00680 O 0
O3 0.25735 0.12868 0.51027 1.00000 0.01050 O 0
H3 0.25750 0.12870 0.39500 1.00000 0.01600 H 0
O4 0.09256 0.18511 0.07144 1.00000 0.01060 O 0
O5 0.18285 0.09142 0.09074 1.00000 0.01000 O 0
O6 0.19226 0.18294 0.78002 1.00000 0.00773 O 0
O7 0.28334 0.28296 0.07444 1.00000 0.00938 O 0
O8 0.20763 0.26830 0.43859 1.00000 0.01093 O 0

loop_
_cod_changelog_entry_id
_cod_changelog_entry_author
_cod_changelog_entry_date
_cod_changelog_entry_text
1
;cod-tools version 3.8.0
Id: cif_guess_AMCSD_atom_types 9581 2023-05-17 12:35:41Z saulius
;
2023-05-23T09:25:26+03:00
;Derived atom types and hydrogen counts
from atom names that follow the AMCSD naming convention
(Wat == water, O-H == hydroxyl).
;

loop_
_cod_related_entry_id
_cod_related_entry_database
_cod_related_entry_code
1 AMCSD 0020335

_cell_formula_units_Z 3
